data_2240443
loop_
_publ_author_name
'Gangadharan, Rajeswari'
'Haribabu, Jebiti'
'Karvembu, Ramasamy'
'Sethusankar, K.'

_publ_section_title
;
 Crystal structures of two hydrazinecarbothioamide derivatives:
 (<i>E</i>)-<i>N</i>-ethyl-2-[(4-oxo-4<i>H</i>-chromen-3-yl)methylidene]hydrazinecarbothioamide
 hemihydrate and
 (<i>E</i>)-2-[(4-chloro-2<i>H</i>-chromen-3-yl)methylidene]-<i>N</i>-phenylhydrazinecarbothioamide
;
_journal_coeditor_code SU5078
_journal_issue 3
_journal_name_full 'Acta Crystallographica Section E'
_journal_page_first 305
_journal_page_last 308
_journal_paper_doi 10.1107/S2056989015003369
_journal_volume 71
_journal_year 2015
_chemical_formula_iupac 'C17 H14 Cl N3 O S'
_chemical_formula_moiety 'C17 H14 Cl N3 O S'
_chemical_formula_sum 'C17 H14 Cl N3 O S'
_chemical_formula_weight 343.82
_chemical_name_systematic
(<i>E</i>)-2-[(4-Chloro-2<i>H</i>-chromen-3-yl)methylidene]-<i>N</i>-phenylhydrazinecarbothioamide
_space_group_IT_number 14
_symmetry_cell_setting monoclinic
_symmetry_space_group_name_Hall '-P 2ybc'
_symmetry_space_group_name_H-M 'P 1 21/c 1'
_atom_sites_solution_hydrogens geom
_atom_sites_solution_primary direct
_atom_sites_solution_secondary difmap
_audit_creation_method SHELXL-97
_cell_angle_alpha 90.00
_cell_angle_beta 96.564(2)
_cell_angle_gamma 90.00
_cell_formula_units_Z 4
_cell_length_a 10.3176(3)
_cell_length_b 5.7589(2)
_cell_length_c 27.0364(7)
_cell_measurement_reflns_used 3902
_cell_measurement_temperature 296(2)
_cell_measurement_theta_max 28.35
_cell_measurement_theta_min 1.52
_cell_volume 1595.92(8)
_computing_cell_refinement
;
SAINT (Bruker, 2008)
;
_computing_data_collection
;
APEX2 (Bruker, 2008)
;
_computing_data_reduction
;
SAINT (Bruker, 2008)
;
_computing_molecular_graphics
;
ORTEP-3 for Windows (Farrugia, 2012) and Mercury (Macrae <i>et al.</i>,
2008)
;
_computing_publication_material
;
SHELXL97 (Sheldrick, 2008) and PLATON  Spek, 2009)
;
_computing_structure_refinement
;
SHELXL97 (Sheldrick, 2008)
;
_computing_structure_solution
;
SHELXS97 (Sheldrick, 2008)
;
_diffrn_ambient_temperature 296(2)
_diffrn_measured_fraction_theta_full 1.000
_diffrn_measured_fraction_theta_max 0.977
_diffrn_measurement_device_type 'Bruker Kappa APEXII CCD'
_diffrn_measurement_method '\w and \f scans'
_diffrn_radiation_monochromator graphite
_diffrn_radiation_source 'fine-focus sealed tube'
_diffrn_radiation_type MoK\a
_diffrn_radiation_wavelength 0.71073
_diffrn_reflns_av_R_equivalents 0.0501
_diffrn_reflns_av_sigmaI/netI 0.0592
_diffrn_reflns_limit_h_max 13
_diffrn_reflns_limit_h_min -13
_diffrn_reflns_limit_k_max 7
_diffrn_reflns_limit_k_min -7
_diffrn_reflns_limit_l_max 35
_diffrn_reflns_limit_l_min -35
_diffrn_reflns_number 14667
_diffrn_reflns_theta_full 25.00
_diffrn_reflns_theta_max 28.35
_diffrn_reflns_theta_min 1.52
_exptl_absorpt_coefficient_mu 0.377
_exptl_absorpt_correction_T_max 0.927
_exptl_absorpt_correction_T_min 0.893
_exptl_absorpt_correction_type multi-scan
_exptl_absorpt_process_details
;
(SADABS; Bruker, 2008)
;
_exptl_crystal_colour colourless
_exptl_crystal_density_diffrn 1.431
_exptl_crystal_density_method 'not measured'
_exptl_crystal_description block
_exptl_crystal_F_000 712
_exptl_crystal_size_max 0.30
_exptl_crystal_size_mid 0.25
_exptl_crystal_size_min 0.20
_refine_diff_density_max 0.227
_refine_diff_density_min -0.200
_refine_ls_extinction_method none
_refine_ls_goodness_of_fit_ref 0.992
_refine_ls_hydrogen_treatment constr
_refine_ls_matrix_type full
_refine_ls_number_parameters 208
_refine_ls_number_reflns 3902
_refine_ls_number_restraints 0
_refine_ls_restrained_S_all 0.992
_refine_ls_R_factor_all 0.1099
_refine_ls_R_factor_gt 0.0470
_refine_ls_shift/su_max 0.000
_refine_ls_shift/su_mean 0.000
_refine_ls_structure_factor_coef Fsqd
_refine_ls_weighting_details 'calc w=1/[\s^2^(Fo^2^)+(0.0530P)^2^+0.0466P] where P=(Fo^2^+2Fc^2^)/3'
_refine_ls_weighting_scheme calc
_refine_ls_wR_factor_gt 0.0995
_refine_ls_wR_factor_ref 0.1238
_reflns_number_gt 2089
_reflns_number_total 3902
_reflns_threshold_expression I>2sigma(I)
_cod_data_source_file su5078sup1.cif
_cod_data_source_block II
_cod_original_sg_symbol_H-M 'P 21/c'
_cod_database_code 2240443
_cod_database_fobs_code 2240443

loop_
_symmetry_equiv_pos_as_xyz
'x, y, z'
'-x, y+1/2, -z+1/2'
'-x, -y, -z'
'x, -y-1/2, z-1/2'

loop_
_atom_site_type_symbol
_atom_site_label
_atom_site_fract_x
_atom_site_fract_y
_atom_site_fract_z
_atom_site_U_iso_or_equiv
_atom_site_adp_type
_atom_site_calc_flag
_atom_site_refinement_flags
_atom_site_occupancy
_atom_site_symmetry_multiplicity
C C1 0.4918(3) -0.2996(5) -0.10347(12) 0.0665(8) Uani d . 1 1
H H1 0.4591 -0.3879 -0.0789 0.080 Uiso calc R 1 1
C C2 0.4637(3) -0.3582(5) -0.15313(13) 0.0749(9) Uani d . 1 1
H H2 0.4120 -0.4872 -0.1621 0.090 Uiso calc R 1 1
C C3 0.5116(3) -0.2267(6) -0.18911(12) 0.0759(9) Uani d . 1 1
H H3 0.4921 -0.2669 -0.2224 0.091 Uiso calc R 1 1
C C4 0.5882(3) -0.0365(5) -0.17654(10) 0.0622(7) Uani d . 1 1
H H4 0.6193 0.0518 -0.2015 0.075 Uiso calc R 1 1
C C5 0.6198(2) 0.0260(4) -0.12710(8) 0.0457(6) Uani d . 1 1
C C6 0.5690(2) -0.1087(4) -0.09079(10) 0.0531(6) Uani d . 1 1
C C7 0.6397(3) 0.1634(4) -0.02714(9) 0.0563(7) Uani d . 1 1
H H7A 0.6881 0.1612 0.0058 0.068 Uiso calc R 1 1
H H7B 0.5608 0.2529 -0.0251 0.068 Uiso calc R 1 1
C C8 0.7205(2) 0.2839(4) -0.06223(8) 0.0456(6) Uani d . 1 1
C C9 0.7056(2) 0.2157(4) -0.11002(8) 0.0446(6) Uani d . 1 1
C C10 0.7994(2) 0.4764(4) -0.04404(9) 0.0490(6) Uani d . 1 1
H H10 0.8449 0.5619 -0.0656 0.059 Uiso calc R 1 1
C C11 0.8930(2) 0.7961(4) 0.06460(8) 0.0458(6) Uani d . 1 1
C C12 0.8439(2) 0.6739(4) 0.14825(8) 0.0430(6) Uani d . 1 1
C C13 0.8894(2) 0.4948(4) 0.17950(9) 0.0497(6) Uani d . 1 1
H H13 0.9269 0.3642 0.1667 0.060 Uiso calc R 1 1
C C14 0.8788(2) 0.5110(5) 0.22994(9) 0.0538(7) Uani d . 1 1
H H14 0.9088 0.3902 0.2510 0.065 Uiso calc R 1 1
C C15 0.8245(2) 0.7033(5) 0.24904(9) 0.0563(7) Uani d . 1 1
H H15 0.8189 0.7146 0.2831 0.068 Uiso calc R 1 1
C C16 0.7784(2) 0.8787(5) 0.21777(9) 0.0580(7) Uani d . 1 1
H H16 0.7407 1.0086 0.2307 0.070 Uiso calc R 1 1
C C17 0.7870(2) 0.8659(4) 0.16725(9) 0.0520(6) Uani d . 1 1
H H17 0.7547 0.9856 0.1463 0.062 Uiso calc R 1 1
N N1 0.80705(19) 0.5309(3) 0.00252(7) 0.0496(5) Uani d . 1 1
N N2 0.87785(19) 0.7257(4) 0.01625(7) 0.0533(5) Uani d . 1 1
H H2A 0.9130 0.8041 -0.0058 0.064 Uiso calc R 1 1
N N3 0.84862(19) 0.6451(3) 0.09615(7) 0.0520(5) Uani d . 1 1
H H3A 0.8196 0.5154 0.0836 0.062 Uiso calc R 1 1
O O1 0.60439(18) -0.0669(3) -0.04098(6) 0.0662(5) Uani d . 1 1
Cl Cl1 0.79000(7) 0.35034(13) -0.15374(2) 0.0649(2) Uani d . 1 1
S S1 0.96413(7) 1.05093(12) 0.07927(2) 0.0565(2) Uani d . 1 1

loop_
_atom_site_aniso_label
_atom_site_aniso_U_11
_atom_site_aniso_U_22
_atom_site_aniso_U_33
_atom_site_aniso_U_12
_atom_site_aniso_U_13
_atom_site_aniso_U_23
C1 0.0604(16) 0.0548(19) 0.086(2) -0.0045(14) 0.0171(15) -0.0053(17)
C2 0.0523(16) 0.070(2) 0.101(3) -0.0045(15) 0.0005(16) -0.030(2)
C3 0.0651(18) 0.092(3) 0.068(2) 0.0024(18) -0.0059(15) -0.0280(19)
C4 0.0606(16) 0.074(2) 0.0509(16) 0.0048(15) 0.0005(13) -0.0125(15)
C5 0.0467(13) 0.0493(15) 0.0410(13) 0.0075(11) 0.0046(10) -0.0025(12)
C6 0.0534(14) 0.0502(17) 0.0564(16) 0.0037(12) 0.0089(12) -0.0055(13)
C7 0.0773(17) 0.0502(17) 0.0437(14) -0.0077(14) 0.0160(12) 0.0006(13)
C8 0.0527(13) 0.0474(15) 0.0375(13) 0.0009(12) 0.0093(10) 0.0022(12)
C9 0.0500(13) 0.0473(15) 0.0374(12) 0.0027(11) 0.0096(10) 0.0037(11)
C10 0.0584(15) 0.0506(16) 0.0387(13) -0.0022(12) 0.0088(11) 0.0028(12)
C11 0.0528(14) 0.0441(15) 0.0416(13) 0.0011(11) 0.0103(11) 0.0004(12)
C12 0.0496(13) 0.0409(15) 0.0397(13) -0.0090(11) 0.0099(10) -0.0015(11)
C13 0.0582(15) 0.0412(15) 0.0522(15) 0.0008(12) 0.0167(12) -0.0038(12)
C14 0.0631(16) 0.0518(17) 0.0479(15) -0.0023(13) 0.0123(12) 0.0063(13)
C15 0.0646(16) 0.0636(19) 0.0428(14) -0.0140(14) 0.0156(12) -0.0079(14)
C16 0.0673(16) 0.0512(17) 0.0589(17) -0.0020(13) 0.0211(13) -0.0143(14)
C17 0.0623(16) 0.0413(15) 0.0539(15) 0.0029(12) 0.0128(12) 0.0021(13)
N1 0.0624(13) 0.0435(13) 0.0433(12) -0.0043(10) 0.0083(9) -0.0006(10)
N2 0.0713(13) 0.0527(14) 0.0368(11) -0.0131(11) 0.0101(9) 0.0021(10)
N3 0.0789(14) 0.0406(12) 0.0386(11) -0.0136(11) 0.0148(10) -0.0063(10)
O1 0.0928(13) 0.0550(13) 0.0525(11) -0.0160(10) 0.0162(10) 0.0034(10)
Cl1 0.0802(5) 0.0762(5) 0.0411(4) -0.0098(4) 0.0189(3) 0.0059(3)
S1 0.0796(5) 0.0433(4) 0.0488(4) -0.0101(3) 0.0162(3) -0.0023(3)

loop_
_atom_type_symbol
_atom_type_description
_atom_type_scat_dispersion_real
_atom_type_scat_dispersion_imag
_atom_type_scat_source
C C 0.0033 0.0016 'International Tables Vol C Tables 4.2.6.8 and 6.1.1.4'
H H 0.0000 0.0000 'International Tables Vol C Tables 4.2.6.8 and 6.1.1.4'
N N 0.0061 0.0033 'International Tables Vol C Tables 4.2.6.8 and 6.1.1.4'
O O 0.0106 0.0060 'International Tables Vol C Tables 4.2.6.8 and 6.1.1.4'
Cl Cl 0.1484 0.1585 'International Tables Vol C Tables 4.2.6.8 and 6.1.1.4'
S S 0.1246 0.1234 'International Tables Vol C Tables 4.2.6.8 and 6.1.1.4'

loop_
_geom_angle_atom_site_label_1
_geom_angle_atom_site_label_2
_geom_angle_atom_site_label_3
_geom_angle
C6 C1 C2 119.2(3)
C6 C1 H1 120.4
C2 C1 H1 120.4
C3 C2 C1 120.1(3)
C3 C2 H2 119.9
C1 C2 H2 119.9
C2 C3 C4 120.7(3)
C2 C3 H3 119.6
C4 C3 H3 119.6
C3 C4 C5 120.8(3)
C3 C4 H4 119.6
C5 C4 H4 119.6
C4 C5 C6 117.8(2)
C4 C5 C9 124.8(2)
C6 C5 C9 117.3(2)
O1 C6 C1 117.7(3)
O1 C6 C5 120.8(2)
C1 C6 C5 121.3(3)
O1 C7 C8 114.2(2)
O1 C7 H7A 108.7
C8 C7 H7A 108.7
O1 C7 H7B 108.7
C8 C7 H7B 108.7
H7A C7 H7B 107.6
C9 C8 C10 123.8(2)
C9 C8 C7 117.5(2)
C10 C8 C7 118.4(2)
C8 C9 C5 121.8(2)
C8 C9 Cl1 121.0(2)
C5 C9 Cl1 117.22(17)
N1 C10 C8 119.6(2)
N1 C10 H10 120.2
C8 C10 H10 120.2
N3 C11 N2 114.2(2)
N3 C11 S1 126.51(18)
N2 C11 S1 119.31(18)
C17 C12 C13 120.0(2)
C17 C12 N3 121.7(2)
C13 C12 N3 118.1(2)
C12 C13 C14 119.5(2)
C12 C13 H13 120.2
C14 C13 H13 120.2
C15 C14 C13 120.6(2)
C15 C14 H14 119.7
C13 C14 H14 119.7
C16 C15 C14 119.5(2)
C16 C15 H15 120.2
C14 C15 H15 120.2
C15 C16 C17 121.0(2)
C15 C16 H16 119.5
C17 C16 H16 119.5
C12 C17 C16 119.3(2)
C12 C17 H17 120.3
C16 C17 H17 120.3
C10 N1 N2 115.8(2)
C11 N2 N1 120.31(19)
C11 N2 H2A 119.8
N1 N2 H2A 119.8
C11 N3 C12 127.5(2)
C11 N3 H3A 116.3
C12 N3 H3A 116.3
C6 O1 C7 117.04(19)

loop_
_geom_bond_atom_site_label_1
_geom_bond_atom_site_label_2
_geom_bond_distance
C1 C6 1.378(3)
C1 C2 1.383(4)
C1 H1 0.9300
C2 C3 1.369(4)
C2 H2 0.9300
C3 C4 1.371(4)
C3 H3 0.9300
C4 C5 1.387(3)
C4 H4 0.9300
C5 C6 1.399(3)
C5 C9 1.448(3)
C6 O1 1.375(3)
C7 O1 1.414(3)
C7 C8 1.503(3)
C7 H7A 0.9700
C7 H7B 0.9700
C8 C9 1.343(3)
C8 C10 1.429(3)
C9 Cl1 1.730(2)
C10 N1 1.291(3)
C10 H10 0.9300
C11 N3 1.335(3)
C11 N2 1.361(3)
C11 S1 1.668(2)
C12 C17 1.378(3)
C12 C13 1.381(3)
C12 N3 1.425(3)
C13 C14 1.384(3)
C13 H13 0.9300
C14 C15 1.369(3)
C14 H14 0.9300
C15 C16 1.367(3)
C15 H15 0.9300
C16 C17 1.381(3)
C16 H16 0.9300
C17 H17 0.9300
N1 N2 1.367(3)
N2 H2A 0.8600
N3 H3A 0.8600

loop_
_geom_hbond_atom_site_label_D
_geom_hbond_atom_site_label_H
_geom_hbond_atom_site_label_A
_geom_hbond_site_symmetry_A
_geom_hbond_distance_DH
_geom_hbond_distance_HA
_geom_hbond_distance_DA
_geom_hbond_angle_DHA
N2 H2A S1 3_775 0.86 2.61 3.456(2) 167
C2 H2 Cg1 3_655 0.93 2.86 3.697(3) 151

loop_
_geom_torsion_atom_site_label_1
_geom_torsion_atom_site_label_2
_geom_torsion_atom_site_label_3
_geom_torsion_atom_site_label_4
_geom_torsion
C6 C1 C2 C3 -0.3(4)
C1 C2 C3 C4 0.2(4)
C2 C3 C4 C5 0.6(4)
C3 C4 C5 C6 -1.2(4)
C3 C4 C5 C9 176.4(2)
C2 C1 C6 O1 -174.5(2)
C2 C1 C6 C5 -0.3(4)
C4 C5 C6 O1 175.1(2)
C9 C5 C6 O1 -2.7(3)
C4 C5 C6 C1 1.1(3)
C9 C5 C6 C1 -176.8(2)
O1 C7 C8 C9 27.7(3)
O1 C7 C8 C10 -157.8(2)
C10 C8 C9 C5 -177.1(2)
C7 C8 C9 C5 -2.9(3)
C10 C8 C9 Cl1 3.5(3)
C7 C8 C9 Cl1 177.74(17)
C4 C5 C9 C8 172.2(2)
C6 C5 C9 C8 -10.1(3)
C4 C5 C9 Cl1 -8.4(3)
C6 C5 C9 Cl1 169.29(17)
C9 C8 C10 N1 179.3(2)
C7 C8 C10 N1 5.2(3)
C17 C12 C13 C14 -0.8(3)
N3 C12 C13 C14 -176.0(2)
C12 C13 C14 C15 -0.4(4)
C13 C14 C15 C16 1.1(4)
C14 C15 C16 C17 -0.7(4)
C13 C12 C17 C16 1.2(3)
N3 C12 C17 C16 176.3(2)
C15 C16 C17 C12 -0.5(4)
C8 C10 N1 N2 -176.1(2)
N3 C11 N2 N1 8.2(3)
S1 C11 N2 N1 -172.62(17)
C10 N1 N2 C11 -179.3(2)
N2 C11 N3 C12 -176.3(2)
S1 C11 N3 C12 4.7(4)
C17 C12 N3 C11 52.3(3)
C13 C12 N3 C11 -132.6(2)
C1 C6 O1 C7 -157.2(2)
C5 C6 O1 C7 28.6(3)
C8 C7 O1 C6 -40.3(3)
